data_7046067
loop_
_publ_author_name
'Curnock, Emily'
'Levason, William'
'Light, Mark E.'
'Luthra, Sajinder K.'
'McRobbie, Graeme'
'Monzittu, Francesco M.'
'Reid, Gillian'
'Williams, R. Nathan'

_publ_section_title
;
 Group 3 metal trihalide complexes with neutral N-donor ligands -
 exploring their affinity towards fluoride.
;
_journal_issue 17
_journal_name_full 'Dalton transactions (Cambridge, England : 2003)'
_journal_page_first 6059
_journal_page_last 6068
_journal_paper_doi 10.1039/c8dt00480c
_journal_volume 47
_journal_year 2018
_chemical_formula_moiety 'C12 H30 Cl F3 N3 Sc Sn'
_chemical_formula_sum 'C12 H30 Cl F3 N3 Sc Sn'
_chemical_formula_weight 472.49
_space_group_crystal_system monoclinic
_space_group_IT_number 8
_space_group_name_Hall 'C -2y'
_space_group_name_H-M_alt 'C 1 m 1'
_symmetry_space_group_name_Hall 'C -2y'
_symmetry_space_group_name_H-M 'C 1 m 1'
_atom_sites_solution_hydrogens mixed
_audit_creation_date 2018-02-27
_audit_creation_method
;
Olex2 1.2
(compiled 2017.08.10 svn.r3458 for OlexSys, GUI svn.r5381)
;
_audit_update_record
;
2018-02-27 deposited with the CCDC.
2018-03-02 downloaded from the CCDC.
;
_cell_angle_alpha 90
_cell_angle_beta 118.852(5)
_cell_angle_gamma 90
_cell_formula_units_Z 2
_cell_length_a 11.8495(10)
_cell_length_b 9.2438(6)
_cell_length_c 10.9099(7)
_cell_measurement_reflns_used 4432
_cell_measurement_temperature 100(2)
_cell_measurement_theta_max 32.3840
_cell_measurement_theta_min 2.1400
_cell_volume 1046.67(14)
_computing_cell_refinement 'CrysAlisPro 1.171.39.9g (Rigaku OD, 2015)'
_computing_data_collection 'CrysAlisPro 1.171.39.9g (Rigaku OD, 2015)'
_computing_data_reduction 'CrysAlisPro 1.171.39.9g (Rigaku OD, 2015)'
_computing_molecular_graphics 'Olex2 (Dolomanov et al., 2009)'
_computing_publication_material 'Olex2 (Dolomanov et al., 2009)'
_computing_structure_refinement 'ShelXL (Sheldrick, 2015)'
_diffrn_ambient_temperature 100(2)
_diffrn_detector_area_resol_mean 28.5714
_diffrn_detector_type 'Rigaku HG Saturn724+ (2x2 bin mode)'
_diffrn_measured_fraction_theta_full 0.999
_diffrn_measured_fraction_theta_max 0.999
_diffrn_measurement_details
'List of Runs (angles in degrees, time in seconds): # Type Start End Width t~exp~ \w \q \k \f Frames -------------------------------------------------------------------------- 1 \w -113.00 26.00 1.00 10.00 -- -23.00 -18.00 -90.00 139 2 \w -45.00 16.00 1.00 10.00 -- -23.00 -72.00 0.00 61 3 \w -44.00 -8.00 1.00 10.00 -- -23.00 72.00 -90.00 36 4 \w -41.00 -29.00 1.00 10.00 -- -23.00 18.00-180.00 12 5 \w -18.00 -8.00 1.00 10.00 -- -23.00 -54.00-150.00 10 6 \w -62.00 67.00 1.00 10.00 -- -23.00 72.00 30.00 129 7 \w -20.00 53.00 1.00 10.00 -- -23.00 54.00 -90.00 73'
_diffrn_measurement_device 'four-circle \k diffractometer'
_diffrn_measurement_device_type 'Rigaku AFC12 FRE-VHF'
_diffrn_measurement_method 'profile data from \w-scans'
_diffrn_measurement_specimen_support 'MiTeGen MicroMesh'
_diffrn_radiation_type MoK\a
_diffrn_radiation_wavelength 0.71073
_diffrn_reflns_av_R_equivalents 0.0365
_diffrn_reflns_av_unetI/netI 0.0349
_diffrn_reflns_Laue_measured_fraction_full 0.999
_diffrn_reflns_Laue_measured_fraction_max 0.999
_diffrn_reflns_limit_h_max 15
_diffrn_reflns_limit_h_min -15
_diffrn_reflns_limit_k_max 12
_diffrn_reflns_limit_k_min -12
_diffrn_reflns_limit_l_max 14
_diffrn_reflns_limit_l_min -14
_diffrn_reflns_number 5546
_diffrn_reflns_point_group_measured_fraction_full 0.976
_diffrn_reflns_point_group_measured_fraction_max 0.973
_diffrn_reflns_theta_full 25.242
_diffrn_reflns_theta_max 28.499
_diffrn_reflns_theta_min 2.131
_exptl_absorpt_coefficient_mu 1.666
_exptl_absorpt_correction_T_max 1.00000
_exptl_absorpt_correction_T_min 0.87382
_exptl_absorpt_correction_type multi-scan
_exptl_absorpt_process_details
;
CrysAlisPro 1.171.39.9g (Rigaku Oxford Diffraction, 2015)
Empirical absorption correction using spherical harmonics,
 implemented in SCALE3 ABSPACK scaling algorithm.
;
_exptl_crystal_colour 'clear colourless'
_exptl_crystal_colour_lustre clear
_exptl_crystal_colour_primary colourless
_exptl_crystal_density_diffrn 1.499
_exptl_crystal_description prism
_exptl_crystal_F_000 476
_exptl_crystal_recrystallization_method 'The material was recrystallised from --- by slow evaporation'
_exptl_crystal_size_max 0.2
_exptl_crystal_size_mid 0.2
_exptl_crystal_size_min 0.2
_refine_diff_density_max 0.972
_refine_diff_density_min -0.460
_refine_diff_density_rms 0.075
_refine_ls_abs_structure_details
;
 Flack x determined using 1276 quotients [(I+)-(I-)]/[(I+)+(I-)]
 (Parsons, Flack and Wagner, Acta Cryst. B69 (2013) 249-259).
;
_refine_ls_abs_structure_Flack 0.01(2)
_refine_ls_extinction_method none
_refine_ls_goodness_of_fit_ref 1.072
_refine_ls_hydrogen_treatment constr
_refine_ls_matrix_type full
_refine_ls_number_parameters 132
_refine_ls_number_reflns 2729
_refine_ls_number_restraints 173
_refine_ls_restrained_S_all 1.040
_refine_ls_R_factor_all 0.0275
_refine_ls_R_factor_gt 0.0271
_refine_ls_shift/su_max 0.000
_refine_ls_shift/su_mean 0.000
_refine_ls_structure_factor_coef Fsqd
_refine_ls_weighting_details 'w=1/[\s^2^(Fo^2^)+(0.0369P)^2^+0.2475P] where P=(Fo^2^+2Fc^2^)/3'
_refine_ls_weighting_scheme calc
_refine_ls_wR_factor_gt 0.0639
_refine_ls_wR_factor_ref 0.0641
_reflns_Friedel_coverage 0.944
_reflns_Friedel_fraction_full 0.952
_reflns_Friedel_fraction_max 0.946
_reflns_number_gt 2704
_reflns_number_total 2729
_reflns_threshold_expression 'I > 2\s(I)'
_cod_data_source_file c8dt00480c2.cif
_cod_data_source_block 2016fmm7662-54-2r_ml
_cod_depositor_comments 'Adding full bibliography for 7046064--7046071.cif.'
_cod_database_code 7046067
_shelx_shelxl_version_number 2017/1
_shelx_space_group_comment
;
The symmetry employed for this shelxl refinement is uniquely defined
by the following loop, which should always be used as a source of
symmetry information in preference to the above space-group names.
They are only intended as comments.
;
_shelx_estimated_absorpt_t_max 0.732
_shelx_estimated_absorpt_t_min 0.732
_diffrn_measurement_device_type2 'Rigaku AFC12 (Right)'
_olex2_refinement_description
;
1. Fixed Uiso
 At 1.2 times of:
  All C(H) groups, {H1B,H1C,H1A} of C1, {H4AA,H4AB,H4BA} of C4A, All C(H,H)
  groups
 At 1.5 times of:
  {H2AA,H2AB,H2AC} of C2A, {H3AA,H3AB,H3AC} of C3A, {H7A,H7B,H7C} of C7,
  {H3BA,H3BB,H3BC} of C3B, {H2BA,H2BB,H2BC} of C2B
2. Uiso/Uaniso restraints and constraints
Uanis(C5A) = Uanis(C5B)
Uanis(C6A) = Uanis(C6B)
Uanis(C3B) = Uanis(C3A)
Uanis(F2B) = Uanis(F2A)
Uanis(C2A) = Uanis(C2B)
Uanis(C4B) = Uanis(C4A)
3. Rigid body (RIGU) restrains
 All non-hydrogen atoms
 with sigma for 1-2 distances of 0.004 and sigma for 1-3 distances of 0.004
4. Others
 Fixed Sof: F2A(0.5) F2B(0.5) H1B(0.5) H1C(0.5) H1A(0.5) C2A(0.5) H2AA(0.5)
 H2AB(0.5) H2AC(0.5) C3A(0.5) H3AA(0.5) H3AB(0.5) H3AC(0.5) C3B(0.5) H3BA(0.5)
 H3BB(0.5) H3BC(0.5) C4A(0.5) H4AA(0.5) H4AB(0.5) H4BA(0.5) C4B(0.5) H4BB(0.5)
 C5A(0.5) H5AA(0.5) H5AB(0.5) C5B(0.5) H5BA(0.5) H5BB(0.5) C6A(0.5) H6AA(0.5)
 H6AB(0.5) C6B(0.5) H6BA(0.5) H6BB(0.5) C7(0.5) H7A(0.5) H7B(0.5) H7C(0.5)
 C2B(0.5) H2BA(0.5) H2BB(0.5) H2BC(0.5)
5.a Riding coordinates:
 C1(H1B,H1C,H1A), C4A(H4AA,H4AB,H4BA), C4B(H4BB)
5.b Secondary CH2 refined with riding coordinates:
 C5A(H5AA,H5AB), C5B(H5BA,H5BB), C6A(H6AA,H6AB), C6B(H6BA,H6BB)
5.c Idealised Me refined as rotating group:
 C2A(H2AA,H2AB,H2AC), C3A(H3AA,H3AB,H3AC), C3B(H3BA,H3BB,H3BC), C7(H7A,H7B,
 H7C), C2B(H2BA,H2BB,H2BC)
;
_olex2_diffrn_ambient_temperature_device 'Oxford Cryosystems'
_olex2_submission_special_instructions 'No special instructions were received'
_oxdiff_exptl_absorpt_empirical_details
;
Empirical correction (ABSPACK) includes:
- Absorption correction using spherical harmonics
- Frame scaling
- Detector area scaling
;

loop_
_space_group_symop_operation_xyz
'x, y, z'
'x, -y, z'
'x+1/2, y+1/2, z'
'x+1/2, -y+1/2, z'

loop_
_atom_site_label
_atom_site_type_symbol
_atom_site_fract_x
_atom_site_fract_y
_atom_site_fract_z
_atom_site_U_iso_or_equiv
_atom_site_adp_type
_atom_site_occupancy
_atom_site_site_symmetry_order
_atom_site_calc_flag
_atom_site_refinement_flags_posn
_atom_site_refinement_flags_adp
_atom_site_refinement_flags_occupancy
_atom_site_disorder_assembly
_atom_site_disorder_group
Sn1 Sn 0.65234(2) 0.500000 1.32150(2) 0.02418(11) Uani 1 2 d S TU P . .
Sc1 Sc 0.41356(10) 0.500000 0.88425(11) 0.0201(2) Uani 1 2 d S TU P A .
Cl1 Cl 0.8220(2) 0.500000 1.5734(3) 0.0374(6) Uani 1 2 d S TU P A .
F1 F 0.4922(6) 0.500000 1.0908(6) 0.0412(16) Uani 1 2 d S TU P A 2
F2A F 0.498(3) 0.350(3) 0.840(3) 0.032(3) Uani 0.5 1 d . U . A 2
F2B F 0.497(3) 0.330(3) 0.869(3) 0.032(3) Uani 0.5 1 d . U . A 1
N1 N 0.2554(6) 0.500000 0.6493(6) 0.0248(12) Uani 1 2 d S TU P A .
N2 N 0.2517(3) 0.3445(4) 0.8729(4) 0.0235(7) Uani 1 1 d . U . . .
C1 C 0.4988(6) 0.500000 1.3698(8) 0.0432(18) Uani 1 2 d S TU P A .
H1B H 0.426563 0.443660 1.299203 0.052 Uiso 0.5 1 d R . . . .
H1C H 0.470743 0.599670 1.370093 0.052 Uiso 0.5 1 d R . . . .
H1A H 0.528213 0.456660 1.462213 0.052 Uiso 0.5 1 d R . . . .
C2A C 0.696(3) 0.712(3) 1.275(4) 0.049(5) Uani 0.5 1 d . U . A 1
H2AA H 0.789148 0.722616 1.315101 0.073 Uiso 0.5 1 calc GR . . A 1
H2AB H 0.663407 0.785135 1.315551 0.073 Uiso 0.5 1 calc GR . . A 1
H2AC H 0.654219 0.725144 1.173415 0.073 Uiso 0.5 1 calc GR . . A 1
C3A C 0.3140(10) 0.2401(11) 0.9945(11) 0.0300(16) Uani 0.5 1 d . U . B 1
H3AA H 0.390119 0.196524 0.996172 0.045 Uiso 0.5 1 calc GR . . B 1
H3AB H 0.252352 0.163959 0.983798 0.045 Uiso 0.5 1 calc GR . . B 1
H3AC H 0.339847 0.292263 1.082295 0.045 Uiso 0.5 1 calc GR . . B 1
C3B C 0.3101(10) 0.2018(11) 0.9337(11) 0.0300(16) Uani 0.5 1 d . U . B 2
H3BA H 0.338461 0.154277 0.872994 0.045 Uiso 0.5 1 calc GR . . B 2
H3BB H 0.245970 0.141094 0.941353 0.045 Uiso 0.5 1 calc GR . . B 2
H3BC H 0.384211 0.216224 1.026848 0.045 Uiso 0.5 1 calc GR . . B 2
C4A C 0.1951(10) 0.4157(12) 0.9463(10) 0.0228(14) Uani 0.5 1 d . U . B 2
H4AA H 0.258869 0.420090 1.047076 0.027 Uiso 0.5 1 d R . . B 2
H4AB H 0.120429 0.358490 0.936386 0.027 Uiso 0.5 1 d R . . B 2
H4BA H 0.131019 0.381900 0.959736 0.027 Uiso 0.5 1 d R . . B 1
C4B C 0.1511(9) 0.4333(12) 0.8930(10) 0.0228(14) Uani 0.5 1 d . U . B 1
H4BB H 0.070647 0.439138 0.802301 0.027 Uiso 0.5 1 d R . . B 1
C5A C 0.2003(9) 0.2707(12) 0.7426(10) 0.0259(15) Uani 0.5 1 d . U . A 1
H5AA H 0.127280 0.209177 0.730556 0.031 Uiso 0.5 1 calc R . . A 1
H5AB H 0.267255 0.207233 0.741880 0.031 Uiso 0.5 1 calc R . . A 1
C5B C 0.1519(10) 0.3160(12) 0.7170(10) 0.0259(15) Uani 0.5 1 d . U . A 2
H5BA H 0.130520 0.211625 0.704525 0.031 Uiso 0.5 1 calc R . . A 2
H5BB H 0.071820 0.369840 0.693690 0.031 Uiso 0.5 1 calc R . . A 2
C6A C 0.1549(10) 0.3769(13) 0.6237(11) 0.0269(16) Uani 0.5 1 d . U . A 1
H6AA H 0.073420 0.421512 0.609294 0.032 Uiso 0.5 1 calc R . . A 1
H6AB H 0.136545 0.324208 0.537092 0.032 Uiso 0.5 1 calc R . . A 1
C6B C 0.1993(10) 0.3602(13) 0.6163(11) 0.0269(16) Uani 0.5 1 d . U . A 2
H6BA H 0.263915 0.289347 0.620974 0.032 Uiso 0.5 1 calc R . . A 2
H6BB H 0.126284 0.359962 0.519649 0.032 Uiso 0.5 1 calc R . . A 2
C7 C 0.3224(9) 0.5414(10) 0.5668(8) 0.033(2) Uani 0.5 1 d . U . A -1
H7A H 0.349344 0.642832 0.585226 0.049 Uiso 0.5 1 calc GR . . A -1
H7B H 0.263107 0.528380 0.466660 0.049 Uiso 0.5 1 calc GR . . A -1
H7C H 0.398227 0.479722 0.594875 0.049 Uiso 0.5 1 calc GR . . A -1
C2B C 0.724(3) 0.681(3) 1.263(3) 0.049(5) Uani 0.5 1 d . U . A 2
H2BA H 0.815740 0.693642 1.329691 0.073 Uiso 0.5 1 calc GR . . A 2
H2BB H 0.676787 0.768183 1.264266 0.073 Uiso 0.5 1 calc GR . . A 2
H2BC H 0.712473 0.666753 1.169045 0.073 Uiso 0.5 1 calc GR . . A 2

loop_
_atom_site_aniso_label
_atom_site_aniso_U_11
_atom_site_aniso_U_22
_atom_site_aniso_U_33
_atom_site_aniso_U_23
_atom_site_aniso_U_13
_atom_site_aniso_U_12
Sn1 0.01622(16) 0.03165(19) 0.02403(18) 0.000 0.00921(13) 0.000
Sc1 0.0139(4) 0.0237(5) 0.0240(5) 0.000 0.0102(4) 0.000
Cl1 0.0192(10) 0.0542(15) 0.0267(10) 0.000 0.0015(8) 0.000
F1 0.023(3) 0.078(4) 0.020(2) 0.000 0.007(2) 0.000
F2A 0.0266(14) 0.032(7) 0.046(9) 0.004(5) 0.024(5) 0.008(4)
F2B 0.0266(14) 0.032(7) 0.046(9) 0.004(5) 0.024(5) 0.008(4)
N1 0.021(3) 0.037(3) 0.021(2) 0.000 0.014(2) 0.000
N2 0.0193(15) 0.0223(17) 0.0301(16) 0.0022(14) 0.0128(13) -0.0001(13)
C1 0.022(3) 0.074(6) 0.036(3) 0.000 0.016(3) 0.000
C2A 0.068(12) 0.050(12) 0.044(6) -0.004(6) 0.038(5) -0.023(8)
C3A 0.027(2) 0.025(4) 0.037(4) 0.007(3) 0.014(4) -0.001(3)
C3B 0.027(2) 0.025(4) 0.037(4) 0.007(3) 0.014(4) -0.001(3)
C4A 0.020(5) 0.029(3) 0.025(4) 0.004(4) 0.016(3) 0.000(3)
C4B 0.020(5) 0.029(3) 0.025(4) 0.004(4) 0.016(3) 0.000(3)
C5A 0.025(4) 0.025(5) 0.028(3) -0.005(3) 0.014(3) -0.005(3)
C5B 0.025(4) 0.025(5) 0.028(3) -0.005(3) 0.014(3) -0.005(3)
C6A 0.027(5) 0.031(3) 0.025(2) -0.009(2) 0.015(3) -0.006(4)
C6B 0.027(5) 0.031(3) 0.025(2) -0.009(2) 0.015(3) -0.006(4)
C7 0.035(4) 0.043(7) 0.028(4) 0.004(3) 0.021(3) 0.004(4)
C2B 0.068(12) 0.050(12) 0.044(6) -0.004(6) 0.038(5) -0.023(8)

loop_
_atom_type_symbol
_atom_type_description
_atom_type_scat_dispersion_real
_atom_type_scat_dispersion_imag
_atom_type_scat_source
C C 0.0033 0.0016 'International Tables Vol C Tables 4.2.6.8 and 6.1.1.4'
H H 0.0000 0.0000 'International Tables Vol C Tables 4.2.6.8 and 6.1.1.4'
Cl Cl 0.1484 0.1585 'International Tables Vol C Tables 4.2.6.8 and 6.1.1.4'
F F 0.0171 0.0103 'International Tables Vol C Tables 4.2.6.8 and 6.1.1.4'
N N 0.0061 0.0033 'International Tables Vol C Tables 4.2.6.8 and 6.1.1.4'
Sc Sc 0.2519 0.3716 'International Tables Vol C Tables 4.2.6.8 and 6.1.1.4'
Sn Sn -0.6537 1.4246 'International Tables Vol C Tables 4.2.6.8 and 6.1.1.4'

loop_
_geom_angle_atom_site_label_1
_geom_angle_atom_site_label_2
_geom_angle_atom_site_label_3
_geom_angle
_geom_angle_site_symmetry_1
_geom_angle_site_symmetry_3
F1 Sn1 Cl1 178.6(2) . .
C1 Sn1 Cl1 93.3(2) . .
C1 Sn1 F1 85.3(3) . .
C1 Sn1 C2A 112.9(6) . .
C1 Sn1 C2A 112.9(6) . 2_565
C2A Sn1 Cl1 95.9(10) 2_565 .
C2A Sn1 Cl1 95.9(10) . .
C2A Sn1 C2A 131.7(10) . 2_565
C2B Sn1 Cl1 96.0(9) 2_565 .
C2B Sn1 Cl1 96.0(9) . .
C2B Sn1 F1 84.9(10) . .
C2B Sn1 F1 84.9(10) 2_565 .
C2B Sn1 C1 126.2(6) . .
C2B Sn1 C1 126.2(6) 2_565 .
C2B Sn1 C2B 105.2(11) . 2_565
F1 Sc1 N1 159.6(3) . .
F1 Sc1 N2 89.08(17) . .
F2A Sc1 F1 105.9(7) 2_565 .
F2A Sc1 F1 105.9(7) . .
F2A Sc1 F2A 93.6(14) 2_565 .
F2A Sc1 N1 87.8(8) . .
F2A Sc1 N1 87.8(8) 2_565 .
F2A Sc1 N2 161.2(10) 2_565 .
F2A Sc1 N2 93.2(9) . .
F2B Sc1 F2B 110.9(15) 2_565 .
F2B Sc1 N1 94.6(9) . .
F2B Sc1 N1 94.6(9) 2_565 .
F2B Sc1 N2 86.4(8) 2_565 2_565
F2B Sc1 N2 160.7(10) . 2_565
F2B Sc1 N2 160.7(10) 2_565 .
F2B Sc1 N2 86.4(8) . .
N1 Sc1 N2 74.92(14) . 2_565
N1 Sc1 N2 74.92(14) . .
N2 Sc1 N2 75.36(18) . 2_565
Sc1 F1 Sn1 158.3(3) . .
C6A N1 Sc1 109.4(5) 2_565 .
C6A N1 Sc1 109.4(5) . .
C6A N1 C6A 92.8(9) . 2_565
C6B N1 Sc1 107.9(5) 2_565 .
C6B N1 Sc1 107.9(5) . .
C7 N1 Sc1 106.3(4) . .
C7 N1 C6A 106.4(6) . 2_565
C7 N1 C6A 130.5(6) . .
C3A N2 Sc1 107.7(4) . .
C3A N2 C4B 107.3(6) . .
C3B N2 Sc1 109.1(4) . .
C3B N2 C5B 106.4(6) . .
C4A N2 Sc1 106.3(5) . .
C4A N2 C3B 113.6(6) . .
C4A N2 C5B 112.1(6) . .
C4B N2 Sc1 109.4(4) . .
C5A N2 Sc1 106.9(4) . .
C5A N2 C3A 111.3(6) . .
C5A N2 C4B 114.1(6) . .
C5B N2 Sc1 109.4(4) . .
Sn1 C1 H1B 109.5 . .
Sn1 C1 H1B 109.46(16) . 2_565
Sn1 C1 H1C 109.470(15) . 2_565
Sn1 C1 H1C 109.5 . .
Sn1 C1 H1A 109.5 . .
Sn1 C1 H1A 109.45(18) . 2_565
H1B C1 H1B 64.2 . 2_565
H1B C1 H1C 109.5 2_565 2_565
H1B C1 H1C 48.3 . 2_565
H1B C1 H1C 109.5 . .
H1B C1 H1A 140.2 . 2_565
H1B C1 H1A 109.5 2_565 2_565
H1B C1 H1A 109.5 . .
H1C C1 H1B 48.3 . 2_565
H1C C1 H1C 140.2 . 2_565
H1C C1 H1A 109.5 2_565 2_565
H1C C1 H1A 109.5 . .
H1C C1 H1A 64.2 . 2_565
H1A C1 H1B 140.2 . 2_565
H1A C1 H1C 64.2 . 2_565
H1A C1 H1A 48.3 . 2_565
Sn1 C2A H2AA 109.5 . .
Sn1 C2A H2AB 109.5 . .
Sn1 C2A H2AC 109.5 . .
H2AA C2A H2AB 109.5 . .
H2AA C2A H2AC 109.5 . .
H2AB C2A H2AC 109.5 . .
N2 C3A H3AA 109.5 . .
N2 C3A H3AB 109.5 . .
N2 C3A H3AC 109.5 . .
H3AA C3A H3AB 109.5 . .
H3AA C3A H3AC 109.5 . .
H3AB C3A H3AC 109.5 . .
N2 C3B H3BA 109.5 . .
N2 C3B H3BB 109.5 . .
N2 C3B H3BC 109.5 . .
H3BA C3B H3BB 109.5 . .
H3BA C3B H3BC 109.5 . .
H3BB C3B H3BC 109.5 . .
N2 C4A C4A 117.4(5) . 2_565
N2 C4A H4AA 109.1 . .
N2 C4A H4AB 109.2 . .
C4A C4A H4AA 87.7 2_565 .
C4A C4A H4AB 122.3 2_565 .
H4AA C4A H4AB 107.8 . .
N2 C4B H4BA 108.9 . .
N2 C4B H4BB 108.9 . .
H4BA C4B H4BB 107.7 . .
C4B C4B N2 122.0(4) 2_565 .
C4B C4B H4BA 118.7 2_565 .
C4B C4B H4BB 86.9 2_565 .
N2 C5A H5AA 109.5 . .
N2 C5A H5AB 109.5 . .
N2 C5A C6A 110.6(8) . .
H5AA C5A H5AB 108.1 . .
C6A C5A H5AA 109.5 . .
C6A C5A H5AB 109.5 . .
N2 C5B H5BA 108.9 . .
N2 C5B H5BB 108.9 . .
H5BA C5B H5BB 107.7 . .
C6B C5B N2 113.3(7) . .
C6B C5B H5BA 108.9 . .
C6B C5B H5BB 108.9 . .
N1 C6A H6AA 108.9 . .
N1 C6A H6AB 108.9 . .
C5A C6A N1 113.2(8) . .
C5A C6A H6AA 108.9 . .
C5A C6A H6AB 108.9 . .
H6AA C6A H6AB 107.7 . .
N1 C6B C5B 110.8(8) . .
N1 C6B H6BA 109.5 . .
N1 C6B H6BB 109.5 . .
C5B C6B H6BA 109.5 . .
C5B C6B H6BB 109.5 . .
H6BA C6B H6BB 108.1 . .
N1 C7 H7A 109.5 . .
N1 C7 H7B 109.5 . .
N1 C7 H7C 109.5 . .
H7A C7 H7B 109.5 . .
H7A C7 H7C 109.5 . .
H7B C7 H7C 109.5 . .
Sn1 C2B H2BA 109.5 . .
Sn1 C2B H2BB 109.5 . .
Sn1 C2B H2BC 109.5 . .
H2BA C2B H2BB 109.5 . .
H2BA C2B H2BC 109.5 . .
H2BB C2B H2BC 109.5 . .

loop_
_geom_bond_atom_site_label_1
_geom_bond_atom_site_label_2
_geom_bond_distance
_geom_bond_site_symmetry_2
Sn1 Cl1 2.503(2) .
Sn1 F1 2.308(6) .
Sn1 C1 2.124(7) .
Sn1 C2A 2.15(3) .
Sn1 C2A 2.15(3) 2_565
Sn1 C2B 2.11(3) .
Sn1 C2B 2.11(3) 2_565
Sc1 F1 1.980(6) .
Sc1 F2A 1.91(3) 2_565
Sc1 F2A 1.91(3) .
Sc1 F2B 1.91(3) .
Sc1 F2B 1.91(3) 2_565
Sc1 N1 2.334(6) .
Sc1 N2 2.352(4) 2_565
Sc1 N2 2.352(4) .
N1 C6A 1.571(12) 2_565
N1 C6A 1.571(12) .
N1 C6B 1.418(12) 2_565
N1 C6B 1.418(12) .
N1 C7 1.509(10) .
N2 C3A 1.514(10) .
N2 C3B 1.488(11) .
N2 C4A 1.430(11) .
N2 C4B 1.548(11) .
N2 C5A 1.421(10) .
N2 C5B 1.556(10) .
C1 H1B 0.9799 2_565
C1 H1B 0.9799 .
C1 H1C 0.9800 2_565
C1 H1C 0.9800 .
C1 H1A 0.9799 .
C1 H1A 0.9799 2_565
C2A H2AA 0.9800 .
C2A H2AB 0.9800 .
C2A H2AC 0.9800 .
C3A H3AA 0.9800 .
C3A H3AB 0.9800 .
C3A H3AC 0.9800 .
C3B H3BA 0.9800 .
C3B H3BB 0.9800 .
C3B H3BC 0.9800 .
C4A C4A 1.56(2) 2_565
C4A H4AA 0.9901 .
C4A H4AB 0.9907 .
C4B H4BA 0.9903 .
C4B C4B 1.23(2) 2_565
C4B H4BB 0.9900 .
C5A H5AA 0.9900 .
C5A H5AB 0.9900 .
C5A C6A 1.504(16) .
C5B H5BA 0.9900 .
C5B H5BB 0.9900 .
C5B C6B 1.511(14) .
C6A H6AA 0.9900 .
C6A H6AB 0.9900 .
C6B H6BA 0.9900 .
C6B H6BB 0.9900 .
C7 H7A 0.9800 .
C7 H7B 0.9800 .
C7 H7C 0.9800 .
C2B H2BA 0.9800 .
C2B H2BB 0.9800 .
C2B H2BC 0.9800 .

loop_
_geom_torsion_atom_site_label_1
_geom_torsion_atom_site_label_2
_geom_torsion_atom_site_label_3
_geom_torsion_atom_site_label_4
_geom_torsion
_geom_torsion_site_symmetry_1
_geom_torsion_site_symmetry_4
Sc1 N1 C6A C5A -13.6(9) . .
Sc1 N1 C6B C5B 53.9(9) . .
Sc1 N2 C4A C4A 29.7(3) . 2_565
Sc1 N2 C4B C4B 9.8(4) . 2_565
Sc1 N2 C5A C6A -55.1(8) . .
Sc1 N2 C5B C6B 14.8(9) . .
N2 C5A C6A N1 47.1(10) . .
N2 C5B C6B N1 -46.8(11) . .
C3A N2 C4B C4B 126.4(5) . 2_565
C3A N2 C5A C6A -172.4(7) . .
C3B N2 C4A C4A 149.6(5) . 2_565
C3B N2 C5B C6B -102.9(9) . .
C4A N2 C5B C6B 132.4(9) . .
C4B N2 C5A C6A 66.0(9) . .
C5A N2 C4B C4B -109.9(6) . 2_565
C5B N2 C4A C4A -89.8(6) . 2_565
C6A N1 C6A C5A -125.4(7) 2_565 .
C6B N1 C6B C5B -82.0(14) 2_565 .
C7 N1 C6A C5A 120.2(9) . .
